data_9000405
loop_
_publ_author_name
'Moore, P. B.'
'Araki, T.'

_publ_section_title
;
 Trolleite, Al4(OH)3[PO4]3: A very dense structure with octahedral
 face-sharing dimers
;
_journal_name_full 'American Mineralogist'
_journal_page_first 974
_journal_page_last 984
_journal_volume 59
_journal_year 1974
_chemical_formula_sum 'Al4 H3 O15 P3'
_chemical_name_mineral Trolleite
_space_group_IT_number 15
_symmetry_space_group_name_Hall '-I 2yc'
_symmetry_space_group_name_H-M 'I 1 2/c 1'
_cell_angle_alpha 90
_cell_angle_beta 99.99
_cell_angle_gamma 90
_cell_length_a 18.894
_cell_length_b 7.161
_cell_length_c 7.162
_cell_formula_units_Z 4
_cell_volume 954.326
_database_code_amcsd 0000415
_exptl_crystal_density_diffrn 3.089
_cod_original_formula_sum 'Al4 P3 O15 H3'
_cod_database_code 9000405

loop_
_space_group_symop_operation_xyz
x,y,z
1/2+x,1/2+y,1/2+z
x,-y,1/2+z
1/2+x,1/2-y,+z
-x,y,1/2-z
1/2-x,1/2+y,-z
-x,-y,-z
1/2-x,1/2-y,1/2-z

loop_
_atom_site_label
_atom_site_fract_x
_atom_site_fract_y
_atom_site_fract_z
_atom_site_U_iso_or_equiv
Al1 0.16778 -0.00654 0.32059 0.00481
Al2 0.07570 0.27118 0.41714 0.00545
P1 0.00000 0.88269 0.25000 0.00443
P2 0.16844 0.36728 0.08109 0.00456
O1 0.06458 0.01173 0.32611 0.00760
O2 0.02064 0.76272 0.09579 0.00937
O3 0.23738 0.46488 0.16861 0.00925
O4 0.11114 0.50844 0.00803 0.00925
O5 0.14191 0.24551 0.23708 0.00709
O6 0.18216 0.23516 -0.07554 0.00950
O-h1 0.00000 0.36428 0.25000 0.00785
O-h2 0.16141 0.87900 0.06966 0.00671
H1 0.00000 0.48400 0.25000 ?
H2 0.19000 0.80900 0.07200 ?

loop_
_cod_related_entry_id
_cod_related_entry_database
_cod_related_entry_code
1 AMCSD 0000415
